data_1552351
loop_
_publ_author_name
'Sethuraman, Muthuramalingam'
'Anandababu, Karunanithi'
'Velusamy, Marappan'
'Ramasamy, Mayilmurugan'

_publ_section_title
;
 One Step Phenol Synthesis from Benzene Catalysed by Nickel(II) Complexes
;
_journal_name_full 'Catalysis Science &amp; Technology'
_journal_paper_doi 10.1039/C9CY01471C
_journal_year 2019
_chemical_formula_sum 'C69 H70 B2 N6 Ni'
_chemical_formula_weight 1063.67
_space_group_crystal_system orthorhombic
_space_group_IT_number 61
_space_group_name_Hall '-P 2ac 2ab'
_space_group_name_H-M_alt 'P b c a'
_symmetry_space_group_name_Hall '-P 2ac 2ab'
_symmetry_space_group_name_H-M 'P b c a'
_atom_sites_solution_hydrogens geom
_audit_creation_method SHELXL-2014/6
_audit_update_record
;
2018-08-22 deposited with the CCDC.    2019-09-26 downloaded from the CCDC.
;
_cell_angle_alpha 90
_cell_angle_beta 90
_cell_angle_gamma 90
_cell_formula_units_Z 8
_cell_length_a 35.8282(17)
_cell_length_b 18.7973(8)
_cell_length_c 17.4964(7)
_cell_measurement_reflns_used 4779
_cell_measurement_temperature 293(2)
_cell_measurement_theta_max 57.62
_cell_measurement_theta_min 6.52
_cell_volume 11783.4(9)
_computing_cell_refinement
;
CrysAlisPro, Agilent Technologies,
Version 1.171.36.32 (release 02-08-2013 CrysAlis171 .NET)
(compiled Aug  2 2013,16:46:58)
;
_computing_data_collection
;
CrysAlisPro, Agilent Technologies,
Version 1.171.36.32 (release 02-08-2013 CrysAlis171 .NET)
(compiled Aug  2 2013,16:46:58)
;
_computing_data_reduction
;
CrysAlisPro, Agilent Technologies,
Version 1.171.36.32 (release 02-08-2013 CrysAlis171 .NET)
(compiled Aug  2 2013,16:46:58)
;
_computing_molecular_graphics 'Bruker SHELXTL'
_computing_publication_material 'Bruker SHELXTL'
_computing_structure_refinement 'SHELXL-2014/6 (Sheldrick, 2014)'
_computing_structure_solution 'J. Appl. Cryst. (2007) 40, 786-790'
_diffrn_ambient_temperature 293(2)
_diffrn_measured_fraction_theta_full 0.997
_diffrn_measured_fraction_theta_max 0.896
_diffrn_measurement_device_type 'Xcalibur, Eos, Gemini'
_diffrn_measurement_method '\w scans'
_diffrn_radiation_type MoK\a
_diffrn_radiation_wavelength 0.71073
_diffrn_reflns_av_R_equivalents 0.0657
_diffrn_reflns_av_unetI/netI 0.0755
_diffrn_reflns_Laue_measured_fraction_full 0.997
_diffrn_reflns_Laue_measured_fraction_max 0.896
_diffrn_reflns_limit_h_max 41
_diffrn_reflns_limit_h_min -46
_diffrn_reflns_limit_k_max 24
_diffrn_reflns_limit_k_min -7
_diffrn_reflns_limit_l_max 22
_diffrn_reflns_limit_l_min -23
_diffrn_reflns_number 41779
_diffrn_reflns_point_group_measured_fraction_full 0.997
_diffrn_reflns_point_group_measured_fraction_max 0.896
_diffrn_reflns_theta_full 25.242
_diffrn_reflns_theta_max 28.815
_diffrn_reflns_theta_min 3.255
_diffrn_source 'Enhance (Mo) X-ray Source'
_exptl_absorpt_coefficient_mu 0.376
_exptl_absorpt_correction_type multi-scan
_exptl_absorpt_process_details
;
CrysAlisPro, Agilent Technologies,
Version 1.171.36.32 (release 02-08-2013 CrysAlis171 .NET)
(compiled Aug  2 2013,16:46:58)
Empirical absorption correction using spherical harmonics,
 implemented in SCALE3 ABSPACK scaling algorithm.
;
_exptl_crystal_colour violet
_exptl_crystal_density_diffrn 1.195
_exptl_crystal_density_method 'not measured'
_exptl_crystal_description block
_exptl_crystal_F_000 4488
_refine_diff_density_max 0.324
_refine_diff_density_min -0.817
_refine_diff_density_rms 0.061
_refine_ls_extinction_method none
_refine_ls_goodness_of_fit_ref 1.055
_refine_ls_hydrogen_treatment constr
_refine_ls_matrix_type full
_refine_ls_number_parameters 707
_refine_ls_number_reflns 13802
_refine_ls_number_restraints 0
_refine_ls_restrained_S_all 1.055
_refine_ls_R_factor_all 0.1330
_refine_ls_R_factor_gt 0.0762
_refine_ls_shift/su_max 0.009
_refine_ls_shift/su_mean 0.000
_refine_ls_structure_factor_coef Fsqd
_refine_ls_weighting_details 'w=1/[\s^2^(Fo^2^)+(0.0332P)^2^+19.3630P] where P=(Fo^2^+2Fc^2^)/3'
_refine_ls_weighting_scheme calc
_refine_ls_wR_factor_gt 0.1496
_refine_ls_wR_factor_ref 0.1768
_reflns_Friedel_coverage 0.000
_reflns_number_gt 7939
_reflns_number_total 13802
_reflns_threshold_expression 'I > 2\s(I)'
_cod_data_source_file c9cy01471c2.cif
_cod_data_source_block shelx
_cod_database_code 1552351
_shelx_space_group_comment
;
The symmetry employed for this shelxl refinement is uniquely defined
by the following loop, which should always be used as a source of
symmetry information in preference to the above space-group names.
They are only intended as comments.
;
_shelxl_version_number 2014/6

loop_
_space_group_symop_operation_xyz
'x, y, z'
'-x+1/2, -y, z+1/2'
'x+1/2, -y+1/2, -z'
'-x, y+1/2, -z+1/2'
'-x, -y, -z'
'x-1/2, y, -z-1/2'
'-x-1/2, y-1/2, z'
'x, -y-1/2, z-1/2'

loop_
_atom_site_label
_atom_site_type_symbol
_atom_site_fract_x
_atom_site_fract_y
_atom_site_fract_z
_atom_site_U_iso_or_equiv
_atom_site_adp_type
_atom_site_occupancy
_atom_site_site_symmetry_order
_atom_site_calc_flag
_atom_site_refinement_flags_posn
_atom_site_refinement_flags_adp
Ni1 Ni 0.37515(2) 0.50387(2) 0.25635(3) 0.03251(12) Uani 1 1 d . .
N3 N 0.42441(8) 0.51300(15) 0.19107(17) 0.0345(7) Uani 1 1 d . .
N2 N 0.41253(9) 0.52643(16) 0.34798(17) 0.0377(7) Uani 1 1 d . .
N5 N 0.34278(9) 0.49327(17) 0.15686(19) 0.0433(8) Uani 1 1 d . .
N1 N 0.37570(8) 0.61566(15) 0.24996(18) 0.0383(6) Uani 1 1 d . .
N4 N 0.37363(9) 0.39069(16) 0.27435(18) 0.0423(7) Uani 1 1 d . .
N6 N 0.32681(10) 0.51673(19) 0.3254(2) 0.0495(8) Uani 1 1 d . .
C34 C 0.48978(10) 0.2070(2) 0.6179(2) 0.0397(8) Uani 1 1 d . .
C8 C 0.45330(10) 0.53731(19) 0.2323(2) 0.0398(8) Uani 1 1 d . .
C23 C 0.45040(10) 0.22501(19) 0.4076(2) 0.0380(8) Uani 1 1 d . .
H43 H 0.4630 0.2657 0.3920 0.046 Uiso 1 1 calc R U
C52 C 0.29221(10) 0.72875(19) 0.5212(2) 0.0400(9) Uani 1 1 d . .
C22 C 0.45050(10) 0.20741(19) 0.4852(2) 0.0356(8) Uani 1 1 d . .
C28 C 0.50390(10) 0.3037(2) 0.5099(2) 0.0393(9) Uani 1 1 d . .
C5 C 0.39287(11) 0.6481(2) 0.3073(2) 0.0434(9) Uani 1 1 d . .
C25 C 0.41303(11) 0.1235(2) 0.3730(2) 0.0468(10) Uani 1 1 d . .
H45 H 0.4008 0.0961 0.3365 0.056 Uiso 1 1 calc R U
C57 C 0.32345(11) 0.6901(2) 0.4983(2) 0.0458(9) Uani 1 1 d . .
H66 H 0.3349 0.7020 0.4523 0.055 Uiso 1 1 calc R U
C64 C 0.25315(11) 0.85145(19) 0.5281(2) 0.0409(9) Uani 1 1 d . .
C27 C 0.43049(11) 0.1452(2) 0.5034(2) 0.0460(9) Uani 1 1 d . .
H47 H 0.4294 0.1310 0.5543 0.055 Uiso 1 1 calc R U
C40 C 0.43853(10) 0.3097(2) 0.5898(2) 0.0385(8) Uani 1 1 d . .
C24 C 0.43216(11) 0.1842(2) 0.3522(2) 0.0434(9) Uani 1 1 d . .
H44 H 0.4329 0.1981 0.3012 0.052 Uiso 1 1 calc R U
C39 C 0.50503(12) 0.1401(2) 0.6020(2) 0.0508(10) Uani 1 1 d . .
H41 H 0.5021 0.1218 0.5530 0.061 Uiso 1 1 calc R U
C33 C 0.50018(11) 0.3745(2) 0.4858(2) 0.0469(10) Uani 1 1 d . .
H53 H 0.4782 0.3986 0.4975 0.056 Uiso 1 1 calc R U
C32 C 0.52799(12) 0.4105(3) 0.4451(2) 0.0553(11) Uani 1 1 d . .
H52 H 0.5241 0.4573 0.4299 0.066 Uiso 1 1 calc R U
C26 C 0.41234(12) 0.1041(2) 0.4492(2) 0.0509(10) Uani 1 1 d . .
H46 H 0.3996 0.0633 0.4642 0.061 Uiso 1 1 calc R U
C41 C 0.40024(11) 0.2958(2) 0.5868(2) 0.0501(10) Uani 1 1 d . .
H30 H 0.3920 0.2554 0.5611 0.060 Uiso 1 1 calc R U
C14 C 0.41021(13) 0.4010(2) 0.3994(2) 0.0540(11) Uani 1 1 d . .
H11A H 0.4127 0.3757 0.4475 0.065 Uiso 1 1 calc R U
H11B H 0.4323 0.3909 0.3692 0.065 Uiso 1 1 calc R U
C66 C 0.25199(14) 0.9197(2) 0.6476(3) 0.0591(12) Uani 1 1 d . .
H71 H 0.2628 0.9297 0.6947 0.071 Uiso 1 1 calc R U
C69 C 0.22095(12) 0.8892(2) 0.5081(3) 0.0519(10) Uani 1 1 d . .
H68 H 0.2098 0.8801 0.4610 0.062 Uiso 1 1 calc R U
C68 C 0.20503(14) 0.9399(2) 0.5557(3) 0.0665(13) Uani 1 1 d . .
H69 H 0.1838 0.9642 0.5400 0.080 Uiso 1 1 calc R U
C56 C 0.33828(12) 0.6341(2) 0.5418(3) 0.0523(11) Uani 1 1 d . .
H65 H 0.3591 0.6096 0.5240 0.063 Uiso 1 1 calc R U
C65 C 0.26827(12) 0.8691(2) 0.5994(2) 0.0502(10) Uani 1 1 d . .
H72 H 0.2900 0.8463 0.6153 0.060 Uiso 1 1 calc R U
C9 C 0.48356(11) 0.5705(2) 0.1988(3) 0.0527(11) Uani 1 1 d . .
H4 H 0.5030 0.5878 0.2288 0.063 Uiso 1 1 calc R U
C58 C 0.24515(12) 0.7569(2) 0.4117(2) 0.0465(9) Uani 1 1 d . .
C46 C 0.30639(12) 0.8443(2) 0.4294(2) 0.0484(10) Uani 1 1 d . .
C3 C 0.38210(15) 0.7618(2) 0.2522(3) 0.0732(14) Uani 1 1 d . .
H20 H 0.3838 0.8111 0.2538 0.088 Uiso 1 1 calc R U
C12 C 0.42623(11) 0.5195(2) 0.1150(2) 0.0427(9) Uani 1 1 d . .
H7 H 0.4065 0.5021 0.0858 0.051 Uiso 1 1 calc R U
C13 C 0.40915(12) 0.4799(2) 0.4159(2) 0.0475(10) Uani 1 1 d . .
H10A H 0.3858 0.4908 0.4416 0.057 Uiso 1 1 calc R U
H10B H 0.4293 0.4912 0.4510 0.057 Uiso 1 1 calc R U
C31 C 0.56077(13) 0.3773(3) 0.4276(2) 0.0613(13) Uani 1 1 d . .
H51 H 0.5794 0.4013 0.4011 0.074 Uiso 1 1 calc R U
C21 C 0.26802(12) 0.5586(2) 0.3987(3) 0.0606(12) Uani 1 1 d . .
H28A H 0.2577 0.5999 0.3743 0.091 Uiso 1 1 calc R U
H28B H 0.2748 0.5700 0.4503 0.091 Uiso 1 1 calc R U
H28C H 0.2498 0.5212 0.3988 0.091 Uiso 1 1 calc R U
C45 C 0.44803(12) 0.3719(2) 0.6296(2) 0.0493(10) Uani 1 1 d . .
H34 H 0.4731 0.3838 0.6338 0.059 Uiso 1 1 calc R U
C18 C 0.32624(11) 0.4838(2) 0.1025(2) 0.0460(9) Uani 1 1 d . .
C15 C 0.37654(12) 0.3720(2) 0.3576(2) 0.0516(10) Uani 1 1 d . .
H12A H 0.3768 0.3205 0.3622 0.062 Uiso 1 1 calc R U
H12B H 0.3543 0.3890 0.3833 0.062 Uiso 1 1 calc R U
C20 C 0.30112(11) 0.5352(2) 0.3570(2) 0.0467(10) Uani 1 1 d . .
C19 C 0.30530(14) 0.4694(3) 0.0321(3) 0.0677(14) Uani 1 1 d . .
H25A H 0.3159 0.4962 -0.0092 0.101 Uiso 1 1 calc R U
H25B H 0.2797 0.4830 0.0390 0.101 Uiso 1 1 calc R U
H25C H 0.3066 0.4195 0.0205 0.101 Uiso 1 1 calc R U
C35 C 0.49507(11) 0.2293(2) 0.6934(2) 0.0513(11) Uani 1 1 d . .
H37 H 0.4855 0.2732 0.7082 0.062 Uiso 1 1 calc R U
C44 C 0.42177(14) 0.4169(2) 0.6630(3) 0.0613(12) Uani 1 1 d . .
H33 H 0.4294 0.4577 0.6885 0.074 Uiso 1 1 calc R U
C2 C 0.36463(13) 0.7289(2) 0.1921(3) 0.0629(13) Uani 1 1 d . .
H21 H 0.3546 0.7554 0.1522 0.075 Uiso 1 1 calc R U
C29 C 0.53805(11) 0.2726(2) 0.4906(2) 0.0506(10) Uani 1 1 d . .
H49 H 0.5425 0.2260 0.5058 0.061 Uiso 1 1 calc R U
C38 C 0.52418(13) 0.0998(2) 0.6553(3) 0.0597(12) Uani 1 1 d . .
H40 H 0.5342 0.0560 0.6412 0.072 Uiso 1 1 calc R U
C67 C 0.22038(16) 0.9542(2) 0.6260(3) 0.0705(15) Uani 1 1 d . .
H70 H 0.2093 0.9872 0.6584 0.085 Uiso 1 1 calc R U
C6 C 0.40446(14) 0.6008(2) 0.3721(2) 0.0550(11) Uani 1 1 d . .
H16A H 0.4266 0.6206 0.3959 0.066 Uiso 1 1 calc R U
H16B H 0.3847 0.6002 0.4101 0.066 Uiso 1 1 calc R U
C10 C 0.48468(13) 0.5776(3) 0.1207(3) 0.0635(13) Uani 1 1 d . .
H5 H 0.5047 0.6003 0.0972 0.076 Uiso 1 1 calc R U
B1 B 0.47047(12) 0.2572(2) 0.5516(2) 0.0367(9) Uani 1 1 d . .
C53 C 0.27579(12) 0.7049(2) 0.5895(3) 0.0539(11) Uani 1 1 d . .
H62 H 0.2541 0.7270 0.6066 0.065 Uiso 1 1 calc R U
C4 C 0.39710(15) 0.7217(2) 0.3099(3) 0.0639(13) Uani 1 1 d . .
H19 H 0.4099 0.7431 0.3500 0.077 Uiso 1 1 calc R U
C37 C 0.52849(13) 0.1236(3) 0.7281(3) 0.0645(13) Uani 1 1 d . .
H39 H 0.5410 0.0962 0.7641 0.077 Uiso 1 1 calc R U
C1 C 0.36225(11) 0.6554(2) 0.1920(2) 0.0492(10) Uani 1 1 d . .
H22 H 0.3510 0.6328 0.1507 0.059 Uiso 1 1 calc R U
C7 C 0.45104(11) 0.5223(3) 0.3166(2) 0.0517(11) Uani 1 1 d . .
H8A H 0.4609 0.4751 0.3263 0.062 Uiso 1 1 calc R U
H8B H 0.4667 0.5562 0.3436 0.062 Uiso 1 1 calc R U
C55 C 0.32265(13) 0.6151(2) 0.6093(3) 0.0575(12) Uani 1 1 d . .
H64 H 0.3333 0.5796 0.6392 0.069 Uiso 1 1 calc R U
C54 C 0.29063(13) 0.6496(2) 0.6327(3) 0.0579(11) Uani 1 1 d . .
H63 H 0.2789 0.6358 0.6777 0.069 Uiso 1 1 calc R U
C59 C 0.25303(14) 0.7435(2) 0.3346(3) 0.0607(12) Uani 1 1 d . .
H74 H 0.2754 0.7598 0.3143 0.073 Uiso 1 1 calc R U
C47 C 0.34332(12) 0.8498(2) 0.4555(3) 0.0587(12) Uani 1 1 d . .
H55 H 0.3508 0.8217 0.4964 0.070 Uiso 1 1 calc R U
C42 C 0.37385(13) 0.3402(3) 0.6208(3) 0.0662(13) Uani 1 1 d . .
H31 H 0.3487 0.3286 0.6180 0.079 Uiso 1 1 calc R U
C11 C 0.45593(13) 0.5507(2) 0.0779(3) 0.0581(12) Uani 1 1 d . .
H6 H 0.4564 0.5535 0.0249 0.070 Uiso 1 1 calc R U
C36 C 0.51409(13) 0.1887(3) 0.7476(3) 0.0665(13) Uani 1 1 d . .
H38 H 0.5170 0.2058 0.7971 0.080 Uiso 1 1 calc R U
C51 C 0.29721(15) 0.8895(2) 0.3691(3) 0.0624(12) Uani 1 1 d . .
H59 H 0.2730 0.8884 0.3500 0.075 Uiso 1 1 calc R U
C30 C 0.56568(12) 0.3078(3) 0.4499(3) 0.0609(12) Uani 1 1 d . .
H50 H 0.5877 0.2842 0.4377 0.073 Uiso 1 1 calc R U
C50 C 0.32286(19) 0.9363(3) 0.3360(3) 0.0801(17) Uani 1 1 d . .
H58 H 0.3156 0.9658 0.2960 0.096 Uiso 1 1 calc R U
C63 C 0.21087(13) 0.7310(2) 0.4360(3) 0.0604(12) Uani 1 1 d . .
H78 H 0.2040 0.7391 0.4865 0.072 Uiso 1 1 calc R U
B2 B 0.27426(12) 0.7946(2) 0.4714(3) 0.0409(10) Uani 1 1 d . .
C16 C 0.33758(14) 0.3593(2) 0.2489(3) 0.0783(16) Uani 1 1 d . .
H14A H 0.3173 0.3859 0.2704 0.117 Uiso 1 1 calc R U
H14B H 0.3361 0.3108 0.2657 0.117 Uiso 1 1 calc R U
H14C H 0.3361 0.3609 0.1941 0.117 Uiso 1 1 calc R U
C43 C 0.38468(14) 0.4006(3) 0.6581(3) 0.0651(13) Uani 1 1 d . .
H32 H 0.3669 0.4304 0.6800 0.078 Uiso 1 1 calc R U
C61 C 0.1955(2) 0.6815(3) 0.3148(4) 0.089(2) Uani 1 1 d . .
H76 H 0.1793 0.6562 0.2832 0.107 Uiso 1 1 calc R U
C49 C 0.35901(19) 0.9387(3) 0.3630(4) 0.0870(19) Uani 1 1 d . .
H57 H 0.3763 0.9692 0.3408 0.104 Uiso 1 1 calc R U
C62 C 0.18618(16) 0.6940(3) 0.3900(4) 0.0806(17) Uani 1 1 d . .
H77 H 0.1636 0.6777 0.4096 0.097 Uiso 1 1 calc R U
C17 C 0.40402(14) 0.3553(2) 0.2309(3) 0.0676(14) Uani 1 1 d . .
H15A H 0.4014 0.3659 0.1775 0.101 Uiso 1 1 calc R U
H15B H 0.4025 0.3047 0.2384 0.101 Uiso 1 1 calc R U
H15C H 0.4277 0.3722 0.2488 0.101 Uiso 1 1 calc R U
C48 C 0.36914(15) 0.8960(3) 0.4224(4) 0.0795(16) Uani 1 1 d . .
H56 H 0.3934 0.8976 0.4409 0.095 Uiso 1 1 calc R U
C60 C 0.2285(2) 0.7065(3) 0.2871(3) 0.0827(18) Uani 1 1 d . .
H75 H 0.2347 0.6988 0.2361 0.099 Uiso 1 1 calc R U

loop_
_atom_site_aniso_label
_atom_site_aniso_U_11
_atom_site_aniso_U_22
_atom_site_aniso_U_33
_atom_site_aniso_U_23
_atom_site_aniso_U_13
_atom_site_aniso_U_12
Ni1 0.0321(2) 0.0326(2) 0.0329(2) 0.00128(18) -0.00176(19) -0.00076(19)
N3 0.0315(16) 0.0349(16) 0.0369(16) -0.0020(12) 0.0003(13) -0.0074(13)
N2 0.0414(17) 0.0390(17) 0.0327(16) 0.0029(13) -0.0051(13) -0.0004(14)
N5 0.0321(17) 0.0471(19) 0.050(2) 0.0014(15) -0.0068(15) -0.0007(15)
N1 0.0380(15) 0.0322(14) 0.0446(17) 0.0011(14) -0.0034(14) 0.0031(13)
N4 0.0459(18) 0.0335(16) 0.0474(18) 0.0064(13) -0.0037(15) -0.0071(15)
N6 0.0407(19) 0.055(2) 0.053(2) 0.0061(17) 0.0063(16) 0.0099(17)
C34 0.0355(19) 0.047(2) 0.037(2) -0.0007(17) -0.0007(16) -0.0003(17)
C8 0.0371(19) 0.0347(19) 0.048(2) -0.0005(16) -0.0049(17) -0.0033(16)
C23 0.042(2) 0.0294(18) 0.043(2) 0.0031(15) -0.0006(17) 0.0023(16)
C52 0.0346(19) 0.034(2) 0.051(2) -0.0089(16) -0.0016(17) -0.0035(16)
C22 0.0332(18) 0.0353(19) 0.0383(19) -0.0016(15) 0.0006(15) 0.0008(16)
C28 0.037(2) 0.045(2) 0.036(2) -0.0030(16) -0.0029(16) -0.0029(17)
C5 0.056(2) 0.036(2) 0.039(2) -0.0030(16) -0.0044(18) -0.0019(18)
C25 0.050(2) 0.042(2) 0.048(2) -0.0064(18) -0.0093(19) -0.0024(19)
C57 0.044(2) 0.042(2) 0.051(2) -0.0102(18) 0.0020(18) 0.0016(19)
C64 0.041(2) 0.0303(19) 0.051(2) 0.0021(16) 0.0048(18) -0.0068(16)
C27 0.049(2) 0.049(2) 0.041(2) 0.0041(18) -0.0006(18) -0.0087(19)
C40 0.041(2) 0.038(2) 0.0362(19) 0.0024(15) -0.0001(16) 0.0039(17)
C24 0.049(2) 0.043(2) 0.038(2) 0.0005(17) -0.0061(17) 0.0091(19)
C39 0.060(3) 0.051(2) 0.042(2) -0.0027(19) -0.0071(19) 0.005(2)
C33 0.040(2) 0.053(3) 0.048(2) 0.0046(18) -0.0066(18) -0.0076(19)
C32 0.057(3) 0.061(3) 0.048(2) 0.011(2) -0.013(2) -0.019(2)
C26 0.054(3) 0.046(2) 0.052(2) 0.0009(19) 0.000(2) -0.014(2)
C41 0.042(2) 0.047(2) 0.061(3) 0.000(2) 0.0053(19) 0.0013(19)
C14 0.063(3) 0.047(2) 0.052(2) 0.0136(19) -0.007(2) 0.005(2)
C66 0.078(3) 0.043(2) 0.056(3) -0.009(2) 0.011(2) -0.007(2)
C69 0.049(2) 0.044(2) 0.063(3) 0.004(2) 0.000(2) 0.009(2)
C68 0.060(3) 0.052(3) 0.087(4) 0.009(3) 0.013(3) 0.020(2)
C56 0.045(2) 0.037(2) 0.075(3) -0.014(2) -0.009(2) 0.0062(19)
C65 0.051(2) 0.037(2) 0.062(3) -0.0097(19) 0.000(2) 0.0015(19)
C9 0.041(2) 0.059(3) 0.058(3) 0.000(2) -0.0016(19) -0.018(2)
C58 0.057(2) 0.032(2) 0.051(2) 0.0015(17) -0.007(2) -0.0016(19)
C46 0.053(2) 0.042(2) 0.051(2) -0.0096(18) 0.0062(19) -0.004(2)
C3 0.104(4) 0.033(2) 0.083(4) 0.005(2) -0.003(3) 0.000(2)
C12 0.038(2) 0.054(2) 0.037(2) -0.0047(17) 0.0033(16) -0.0083(19)
C13 0.058(3) 0.051(2) 0.034(2) 0.0066(17) -0.0025(18) 0.002(2)
C31 0.050(3) 0.089(4) 0.045(2) 0.010(2) -0.003(2) -0.027(3)
C21 0.046(2) 0.057(3) 0.078(3) 0.005(2) 0.018(2) 0.008(2)
C45 0.048(2) 0.050(2) 0.050(2) -0.0078(19) -0.0017(19) 0.000(2)
C18 0.043(2) 0.042(2) 0.053(2) 0.0009(18) -0.007(2) -0.0019(18)
C15 0.057(3) 0.043(2) 0.055(2) 0.0159(19) 0.002(2) -0.008(2)
C20 0.043(2) 0.041(2) 0.056(3) 0.0055(19) 0.0011(19) -0.0021(19)
C19 0.078(3) 0.070(3) 0.055(3) -0.014(2) -0.023(2) 0.005(3)
C35 0.047(2) 0.063(3) 0.044(2) -0.009(2) -0.0014(19) 0.010(2)
C44 0.077(3) 0.049(3) 0.057(3) -0.009(2) 0.004(2) 0.008(2)
C2 0.070(3) 0.041(2) 0.078(3) 0.018(2) -0.009(3) 0.009(2)
C29 0.048(2) 0.049(2) 0.055(3) -0.009(2) 0.006(2) -0.0050(19)
C38 0.063(3) 0.051(3) 0.066(3) 0.005(2) -0.005(2) 0.011(2)
C67 0.090(4) 0.043(3) 0.078(4) -0.003(2) 0.030(3) 0.014(3)
C6 0.083(3) 0.042(2) 0.040(2) -0.0067(18) -0.010(2) 0.000(2)
C10 0.052(3) 0.074(3) 0.065(3) 0.003(2) 0.010(2) -0.027(2)
B1 0.036(2) 0.036(2) 0.039(2) -0.0030(17) -0.0010(18) 0.0005(18)
C53 0.049(2) 0.043(2) 0.069(3) 0.002(2) 0.010(2) -0.002(2)
C4 0.090(4) 0.040(2) 0.062(3) -0.008(2) -0.006(3) -0.009(2)
C37 0.065(3) 0.074(3) 0.055(3) 0.016(2) -0.010(2) 0.012(3)
C1 0.049(2) 0.043(2) 0.056(2) 0.0055(19) -0.011(2) 0.0008(19)
C7 0.036(2) 0.071(3) 0.048(2) 0.005(2) -0.0110(18) -0.011(2)
C55 0.056(3) 0.033(2) 0.083(3) 0.002(2) -0.010(2) 0.001(2)
C54 0.066(3) 0.040(2) 0.068(3) 0.008(2) 0.012(2) 0.001(2)
C59 0.080(3) 0.044(2) 0.058(3) -0.005(2) -0.007(2) 0.003(2)
C47 0.054(3) 0.054(3) 0.068(3) -0.005(2) 0.005(2) -0.011(2)
C42 0.049(3) 0.067(3) 0.083(3) 0.004(3) 0.008(2) 0.007(3)
C11 0.060(3) 0.066(3) 0.048(2) 0.001(2) 0.012(2) -0.017(2)
C36 0.067(3) 0.094(4) 0.038(2) -0.003(2) -0.013(2) 0.013(3)
C51 0.076(3) 0.050(3) 0.061(3) -0.004(2) 0.005(2) -0.012(2)
C30 0.039(2) 0.083(4) 0.061(3) -0.009(3) 0.009(2) -0.006(2)
C50 0.119(5) 0.055(3) 0.066(3) 0.007(3) 0.019(3) -0.022(3)
C63 0.060(3) 0.050(3) 0.071(3) 0.005(2) -0.013(2) -0.013(2)
B2 0.036(2) 0.036(2) 0.051(3) -0.0058(19) 0.0026(19) -0.0029(19)
C16 0.093(4) 0.048(3) 0.094(4) 0.018(3) -0.029(3) -0.035(3)
C43 0.061(3) 0.065(3) 0.069(3) 0.000(3) 0.012(2) 0.025(3)
C61 0.122(5) 0.043(3) 0.101(5) 0.001(3) -0.064(4) -0.007(3)
C49 0.097(5) 0.073(4) 0.090(4) -0.014(3) 0.030(4) -0.044(4)
C62 0.077(4) 0.046(3) 0.119(5) 0.013(3) -0.040(4) -0.013(3)
C17 0.091(4) 0.036(2) 0.076(3) -0.002(2) 0.018(3) 0.011(2)
C48 0.066(3) 0.075(4) 0.098(4) -0.015(3) 0.011(3) -0.030(3)
C60 0.138(6) 0.046(3) 0.063(3) -0.009(2) -0.033(4) 0.006(3)

loop_
_atom_type_symbol
_atom_type_description
_atom_type_scat_dispersion_real
_atom_type_scat_dispersion_imag
_atom_type_scat_source
C C 0.0033 0.0016 'International Tables Vol C Tables 4.2.6.8 and 6.1.1.4'
H H 0.0000 0.0000 'International Tables Vol C Tables 4.2.6.8 and 6.1.1.4'
B B 0.0013 0.0007 'International Tables Vol C Tables 4.2.6.8 and 6.1.1.4'
N N 0.0061 0.0033 'International Tables Vol C Tables 4.2.6.8 and 6.1.1.4'
Ni Ni 0.3393 1.1124 'International Tables Vol C Tables 4.2.6.8 and 6.1.1.4'

loop_
_geom_angle_atom_site_label_1
_geom_angle_atom_site_label_2
_geom_angle_atom_site_label_3
_geom_angle
N5 Ni1 N1 93.20(12)
N5 Ni1 N3 91.20(12)
N1 Ni1 N3 83.23(11)
N5 Ni1 N6 91.83(13)
N1 Ni1 N6 85.66(13)
N3 Ni1 N6 168.63(13)
N5 Ni1 N2 171.40(12)
N1 Ni1 N2 80.53(12)
N3 Ni1 N2 82.26(12)
N6 Ni1 N2 93.54(13)
N5 Ni1 N4 90.78(12)
N1 Ni1 N4 174.55(13)
N3 Ni1 N4 100.43(12)
N6 Ni1 N4 90.49(13)
N2 Ni1 N4 95.88(12)
C12 N3 C8 117.8(3)
C12 N3 Ni1 125.9(2)
C8 N3 Ni1 112.5(2)
C13 N2 C7 110.0(3)
C13 N2 C6 108.1(3)
C7 N2 C6 109.5(3)
C13 N2 Ni1 115.8(2)
C7 N2 Ni1 107.2(2)
C6 N2 Ni1 106.1(2)
C18 N5 Ni1 176.0(3)
C5 N1 C1 118.7(3)
C5 N1 Ni1 115.1(2)
C1 N1 Ni1 126.1(3)
C17 N4 C16 107.8(4)
C17 N4 C15 109.9(3)
C16 N4 C15 104.9(3)
C17 N4 Ni1 110.5(2)
C16 N4 Ni1 111.7(3)
C15 N4 Ni1 111.8(2)
C20 N6 Ni1 168.0(3)
C39 C34 C35 113.9(4)
C39 C34 B1 122.6(3)
C35 C34 B1 123.3(4)
N3 C8 C9 122.1(4)
N3 C8 C7 115.0(3)
C9 C8 C7 122.9(3)
C24 C23 C22 123.0(3)
C57 C52 C53 114.5(4)
C57 C52 B2 123.6(4)
C53 C52 B2 121.8(3)
C23 C22 C27 114.5(3)
C23 C22 B1 123.3(3)
C27 C22 B1 122.1(3)
C29 C28 C33 114.1(4)
C29 C28 B1 121.3(4)
C33 C28 B1 124.5(3)
N1 C5 C4 122.2(4)
N1 C5 C6 115.3(3)
C4 C5 C6 122.3(4)
C24 C25 C26 118.7(4)
C52 C57 C56 122.6(4)
C65 C64 C69 115.0(4)
C65 C64 B2 121.0(3)
C69 C64 B2 123.9(4)
C26 C27 C22 123.2(4)
C41 C40 C45 114.3(4)
C41 C40 B1 123.6(3)
C45 C40 B1 122.0(3)
C25 C24 C23 120.2(4)
C38 C39 C34 123.5(4)
C32 C33 C28 123.0(4)
C31 C32 C33 120.4(4)
C25 C26 C27 120.4(4)
C42 C41 C40 122.6(4)
C13 C14 C15 115.2(4)
C67 C66 C65 120.3(5)
C68 C69 C64 122.4(4)
C67 C68 C69 120.5(4)
C55 C56 C57 120.9(4)
C66 C65 C64 122.5(4)
C10 C9 C8 119.3(4)
C63 C58 C59 114.2(4)
C63 C58 B2 121.4(4)
C59 C58 B2 124.3(4)
C51 C46 C47 115.1(4)
C51 C46 B2 121.1(4)
C47 C46 B2 123.6(4)
C4 C3 C2 119.7(4)
N3 C12 C11 123.0(4)
N2 C13 C14 115.1(3)
C32 C31 C30 118.7(4)
C44 C45 C40 123.4(4)
N5 C18 C19 178.2(5)
N4 C15 C14 116.1(3)
N6 C20 C21 179.2(5)
C36 C35 C34 122.9(4)
C43 C44 C45 119.7(4)
C3 C2 C1 118.6(4)
C30 C29 C28 123.3(4)
C37 C38 C39 120.4(4)
C66 C67 C68 119.3(4)
N2 C6 C5 113.4(3)
C11 C10 C9 119.0(4)
C34 B1 C40 110.4(3)
C34 B1 C28 108.1(3)
C40 B1 C28 111.4(3)
C34 B1 C22 110.6(3)
C40 B1 C22 108.8(3)
C28 B1 C22 107.6(3)
C54 C53 C52 122.7(4)
C3 C4 C5 118.7(4)
C38 C37 C36 119.0(4)
N1 C1 C2 122.0(4)
N2 C7 C8 113.7(3)
C56 C55 C54 118.7(4)
C55 C54 C53 120.5(4)
C60 C59 C58 122.4(5)
C48 C47 C46 122.4(5)
C43 C42 C41 120.6(4)
C10 C11 C12 118.8(4)
C37 C36 C35 120.2(4)
C46 C51 C50 122.8(5)
C31 C30 C29 120.5(4)
C49 C50 C51 119.7(5)
C62 C63 C58 124.4(5)
C58 B2 C64 111.9(3)
C58 B2 C52 105.1(3)
C64 B2 C52 110.4(3)
C58 B2 C46 113.9(3)
C64 B2 C46 102.8(3)
C52 B2 C46 112.8(3)
C42 C43 C44 119.5(4)
C60 C61 C62 119.4(5)
C48 C49 C50 119.5(5)
C61 C62 C63 119.1(6)
C49 C48 C47 120.5(5)
C61 C60 C59 120.5(5)

loop_
_geom_bond_atom_site_label_1
_geom_bond_atom_site_label_2
_geom_bond_distance
Ni1 N5 2.101(3)
Ni1 N1 2.105(3)
Ni1 N3 2.109(3)
Ni1 N6 2.126(3)
Ni1 N2 2.132(3)
Ni1 N4 2.151(3)
N3 C12 1.339(5)
N3 C8 1.342(4)
N2 C13 1.481(5)
N2 C7 1.487(5)
N2 C6 1.488(5)
N5 C18 1.135(5)
N1 C5 1.325(5)
N1 C1 1.349(5)
N4 C17 1.485(5)
N4 C16 1.488(5)
N4 C15 1.503(5)
N6 C20 1.128(5)
C34 C39 1.398(5)
C34 C35 1.399(5)
C34 B1 1.649(6)
C8 C9 1.381(5)
C8 C7 1.504(5)
C23 C24 1.397(5)
C23 C22 1.398(5)
C52 C57 1.393(5)
C52 C53 1.406(6)
C52 B2 1.646(6)
C22 C27 1.408(5)
C22 B1 1.655(5)
C28 C29 1.397(5)
C28 C33 1.401(5)
C28 B1 1.653(5)
C5 C4 1.392(6)
C5 C6 1.499(5)
C25 C24 1.381(5)
C25 C26 1.382(5)
C57 C56 1.404(6)
C64 C65 1.399(5)
C64 C69 1.400(5)
C64 B2 1.643(6)
C27 C26 1.385(5)
C40 C41 1.397(5)
C40 C45 1.404(5)
C40 B1 1.651(5)
C39 C38 1.383(6)
C33 C32 1.399(5)
C32 C31 1.365(6)
C41 C42 1.395(6)
C14 C13 1.512(6)
C14 C15 1.512(6)
C66 C67 1.359(7)
C66 C65 1.399(6)
C69 C68 1.388(6)
C68 C67 1.374(7)
C56 C55 1.355(6)
C9 C10 1.374(6)
C58 C63 1.388(6)
C58 C59 1.402(6)
C58 B2 1.637(6)
C46 C51 1.394(6)
C46 C47 1.404(6)
C46 B2 1.654(6)
C3 C4 1.370(7)
C3 C2 1.371(7)
C12 C11 1.377(5)
C31 C30 1.375(7)
C21 C20 1.460(6)
C45 C44 1.393(6)
C18 C19 1.467(6)
C35 C36 1.395(6)
C44 C43 1.366(7)
C2 C1 1.384(6)
C29 C30 1.387(6)
C38 C37 1.359(6)
C10 C11 1.370(6)
C53 C54 1.390(6)
C37 C36 1.371(6)
C55 C54 1.380(6)
C59 C60 1.396(7)
C47 C48 1.395(6)
C42 C43 1.366(7)
C51 C50 1.398(6)
C50 C49 1.379(8)
C63 C62 1.384(6)
C61 C60 1.362(8)
C61 C62 1.377(8)
C49 C48 1.362(8)
